data_4325303
loop_
_publ_author_name
'Josefina D\'iez'
'Jos\'e Gimeno'
'Isabel Merino'
'Eduardo Rubio'
'Francisco J. Su\'arez'

_publ_contact_author
;
      Josefina D\'iez
      Departamento de Qu\'imica Org\'anica e Inorg\'anica
      Facultad de Qu\'imica
      Universidad de Oviedo
      Avda. Juli\'an Claver\'ia, 8
      33006 Oviedo
      Spain
;
_publ_contact_author_email jdv@uniovi.es
_publ_contact_author_fax '0034 98 5103446'
_publ_contact_author_phone '0034 98 5102960'
_publ_section_title
;
 Synthesis and Structure of Ruthenium(IV) Complexes Featuring
 N-Heterocyclic Ligands with an N-H Group as the Hydrogen-Bond Donor:
 Hydrogen Interactions in Solution and in the Solid State
;
_journal_name_full 'Inorganic Chemistry'
_journal_page_first 4868
_journal_page_last 4881
_journal_paper_doi 10.1021/ic200547k
_journal_volume 50
_journal_year 2011
_chemical_compound_source synthesis
_chemical_formula_moiety 'C19 H24 Cl2 N2 O Ru'
_chemical_formula_sum 'C19 H24 Cl2 N2 O Ru'
_chemical_formula_weight 468.37
_chemical_name_systematic
;
 ?
;
_space_group_IT_number 14
_symmetry_cell_setting monoclinic
_symmetry_Int_Tables_number 14
_symmetry_space_group_name_Hall '-P 2ybc'
_symmetry_space_group_name_H-M 'P 1 21/c 1'
_atom_sites_solution_hydrogens geom
_atom_sites_solution_primary direct
_atom_sites_solution_secondary difmap
_audit_creation_method SHELXL-97
_cell_angle_alpha 90.00
_cell_angle_beta 91.335(3)
_cell_angle_gamma 90.00
_cell_formula_units_Z 4
_cell_length_a 16.2255(8)
_cell_length_b 8.3163(4)
_cell_length_c 14.5735(4)
_cell_measurement_reflns_used 3457
_cell_measurement_temperature 293(2)
_cell_measurement_theta_max 25.350
_cell_measurement_theta_min 0.407
_cell_volume 1965.96(15)
_computing_cell_refinement 'HKL Scalepack (Otwinowski & Minor 1997)'
_computing_data_collection 'Collect (Bruker AXS BV, 1997-2004)'
_computing_data_reduction 'HKL Denzo and Scalepack (Otwinowski & Minor 1997)'
_computing_molecular_graphics 'PLATON (Spek, 2007)'
_computing_publication_material 'WinGX publication routines (Farrugia, 1999)'
_computing_structure_refinement 'SHELXL-97 (Sheldrick, 1997)'
_computing_structure_solution 'SIR-92 (Altomare, 1994)'
_diffrn_ambient_temperature 293(2)
_diffrn_detector_area_resol_mean 9
_diffrn_measured_fraction_theta_full 0.997
_diffrn_measured_fraction_theta_max 0.997
_diffrn_measurement_device '95mm CCD camera on \k-goniostat'
_diffrn_measurement_device_type KappaCCD
_diffrn_measurement_method CCD
_diffrn_radiation_monochromator 'horizonally mounted graphite crystal'
_diffrn_radiation_source 'fine-focus sealed tube'
_diffrn_radiation_type MoK\a
_diffrn_radiation_wavelength 0.71073
_diffrn_reflns_av_R_equivalents 0.058
_diffrn_reflns_av_sigmaI/netI 0.0986
_diffrn_reflns_limit_h_max 19
_diffrn_reflns_limit_h_min 0
_diffrn_reflns_limit_k_max 0
_diffrn_reflns_limit_k_min -10
_diffrn_reflns_limit_l_max 17
_diffrn_reflns_limit_l_min -17
_diffrn_reflns_number 11668
_diffrn_reflns_theta_full 25.36
_diffrn_reflns_theta_max 25.36
_diffrn_reflns_theta_min 2.51
_diffrn_standards_number 0
_exptl_absorpt_coefficient_mu 1.079
_exptl_absorpt_correction_T_max 0.984
_exptl_absorpt_correction_T_min 0.837
_exptl_absorpt_correction_type multi-scan
_exptl_absorpt_process_details
;
multi-scan from symmetry-related measurements 
 Sortav (Blessing 1995)
;
_exptl_crystal_colour orange
_exptl_crystal_density_diffrn 1.582
_exptl_crystal_description plate
_exptl_crystal_F_000 952
_exptl_crystal_size_max 0.28
_exptl_crystal_size_mid 0.10
_exptl_crystal_size_min 0.02
_refine_diff_density_max 0.437
_refine_diff_density_min -0.581
_refine_diff_density_rms 0.141
_refine_ls_extinction_method none
_refine_ls_goodness_of_fit_ref 0.850
_refine_ls_hydrogen_treatment mixed
_refine_ls_matrix_type full
_refine_ls_number_parameters 244
_refine_ls_number_reflns 3589
_refine_ls_number_restraints 4
_refine_ls_restrained_S_all 0.850
_refine_ls_R_factor_all 0.0634
_refine_ls_R_factor_gt 0.0365
_refine_ls_shift/su_max 0.000
_refine_ls_shift/su_mean 0.000
_refine_ls_structure_factor_coef Fsqd
_refine_ls_weighting_details 'calc w=1/[\s^2^(Fo^2^)+(0.0474P)^2^+0.0000P] where P=(Fo^2^+2Fc^2^)/3'
_refine_ls_weighting_scheme calc
_refine_ls_wR_factor_gt 0.1022
_refine_ls_wR_factor_ref 0.1082
_reflns_number_gt 2412
_reflns_number_total 3589
_reflns_threshold_expression >2sigma(I)
_cod_data_source_file ic200547k_si_002_5.cif
_cod_data_source_block 2e
_cod_original_sg_symbol_H-M 'P 21/c'
_cod_database_code 4325303

loop_
_symmetry_equiv_pos_as_xyz
'x, y, z'
'-x, y+1/2, -z+1/2'
'-x, -y, -z'
'x, -y-1/2, z-1/2'

loop_
_atom_site_label
_atom_site_type_symbol
_atom_site_fract_x
_atom_site_fract_y
_atom_site_fract_z
_atom_site_U_iso_or_equiv
_atom_site_adp_type
_atom_site_occupancy
_atom_site_symmetry_multiplicity
_atom_site_calc_flag
_atom_site_refinement_flags
C1 C 0.3015(4) 0.5151(8) 0.0443(4) 0.0413(15) Uani 1 1 d D
C2 C 0.2302(4) 0.5854(7) 0.0059(4) 0.0393(15) Uani 1 1 d .
C3 C 0.2019(5) 0.5431(9) -0.0911(4) 0.0577(19) Uani 1 1 d .
H3A H 0.1431 0.5309 -0.0933 0.087 Uiso 1 1 calc R
H3B H 0.2273 0.4441 -0.1093 0.087 Uiso 1 1 calc R
H3C H 0.2176 0.6274 -0.1322 0.087 Uiso 1 1 calc R
C4 C 0.1843(3) 0.6827(7) 0.0655(3) 0.0373(14) Uani 1 1 d .
H4 H 0.2189 0.7649 0.0954 0.045 Uiso 1 1 calc R
C5 C 0.0981(4) 0.7436(8) 0.0461(4) 0.0516(18) Uani 1 1 d .
H5A H 0.0746 0.6932 -0.0085 0.062 Uiso 1 1 calc R
H5B H 0.0981 0.8592 0.0374 0.062 Uiso 1 1 calc R
C6 C 0.0496(4) 0.6988(9) 0.1295(4) 0.0533(18) Uani 1 1 d .
H6A H -0.0089 0.7141 0.1177 0.064 Uiso 1 1 calc R
H6B H 0.0664 0.7646 0.1817 0.064 Uiso 1 1 calc R
C7 C 0.0684(3) 0.5232(8) 0.1483(4) 0.0413(16) Uani 1 1 d .
H7 H 0.0297 0.4521 0.1154 0.050 Uiso 1 1 calc R
C8 C 0.0919(3) 0.4600(8) 0.2342(4) 0.0393(15) Uani 1 1 d .
C9 C 0.0919(4) 0.5570(9) 0.3202(4) 0.0543(17) Uani 1 1 d .
H9A H 0.1102 0.6643 0.3074 0.081 Uiso 1 1 calc R
H9B H 0.1283 0.5087 0.3651 0.081 Uiso 1 1 calc R
H9C H 0.0370 0.5606 0.3435 0.081 Uiso 1 1 calc R
C10 C 0.1237(4) 0.3035(9) 0.2343(4) 0.0477(17) Uani 1 1 d D
C11 C 0.3385(4) 0.2235(8) 0.2379(4) 0.0463(17) Uani 1 1 d .
H11 H 0.3400 0.2819 0.2923 0.056 Uiso 1 1 calc R
C12 C 0.3899(4) 0.0977(8) 0.2190(4) 0.0469(17) Uani 1 1 d .
H12 H 0.4314 0.0565 0.2573 0.056 Uiso 1 1 calc R
C13 C 0.3682(3) 0.0445(7) 0.1328(3) 0.0333(13) Uani 1 1 d .
C14 C 0.4052(3) -0.0772(7) 0.0737(3) 0.0338(13) Uani 1 1 d .
C15 C 0.3797(3) -0.1049(7) -0.0175(4) 0.0350(14) Uani 1 1 d .
C16 C 0.4202(4) -0.2123(7) -0.0728(4) 0.0405(15) Uani 1 1 d .
H16 H 0.4026 -0.2282 -0.1333 0.049 Uiso 1 1 calc R
C17 C 0.4866(4) -0.2953(7) -0.0377(4) 0.0429(15) Uani 1 1 d .
H17 H 0.5146 -0.3672 -0.0746 0.051 Uiso 1 1 calc R
C18 C 0.5123(4) -0.2725(7) 0.0533(4) 0.0409(15) Uani 1 1 d .
H18 H 0.5568 -0.3306 0.0774 0.049 Uiso 1 1 calc R
C19 C 0.4725(4) -0.1657(7) 0.1067(4) 0.0402(14) Uani 1 1 d .
H19 H 0.4906 -0.1510 0.1671 0.048 Uiso 1 1 calc R
N1 N 0.2859(3) 0.2512(6) 0.1677(3) 0.0355(11) Uani 1 1 d .
N2 N 0.3056(3) 0.1386(6) 0.1050(3) 0.0354(11) Uani 1 1 d .
H2 H 0.2805 0.1285 0.0527 0.042 Uiso 1 1 calc R
O1 O 0.3121(3) -0.0198(5) -0.0498(3) 0.0512(12) Uani 1 1 d .
H1 H 0.3025 -0.0438 -0.1035 0.077 Uiso 1 1 calc R
Cl1 Cl 0.14129(9) 0.2530(2) 0.02414(10) 0.0466(4) Uani 1 1 d .
Cl2 Cl 0.27326(9) 0.59991(19) 0.24917(9) 0.0442(4) Uani 1 1 d .
Ru1 Ru 0.19927(3) 0.44085(5) 0.13477(3) 0.02680(14) Uani 1 1 d .
H10B H 0.150(3) 0.265(6) 0.289(2) 0.028(14) Uiso 1 1 d D
H1A H 0.330(3) 0.439(6) 0.007(3) 0.054(18) Uiso 1 1 d D
H10A H 0.095(4) 0.216(6) 0.204(4) 0.09(3) Uiso 1 1 d D
H1B H 0.338(3) 0.572(7) 0.088(3) 0.06(2) Uiso 1 1 d D

loop_
_atom_site_aniso_label
_atom_site_aniso_U_11
_atom_site_aniso_U_22
_atom_site_aniso_U_33
_atom_site_aniso_U_23
_atom_site_aniso_U_13
_atom_site_aniso_U_12
C1 0.039(4) 0.039(4) 0.046(4) 0.005(3) 0.015(3) 0.001(3)
C2 0.045(4) 0.037(4) 0.037(3) 0.007(3) 0.006(3) 0.002(3)
C3 0.083(5) 0.059(5) 0.031(3) 0.005(3) 0.004(3) 0.007(4)
C4 0.046(4) 0.033(4) 0.033(3) 0.003(3) 0.001(3) -0.002(3)
C5 0.060(4) 0.049(4) 0.046(4) 0.005(3) -0.001(3) 0.021(4)
C6 0.044(4) 0.069(5) 0.046(4) -0.004(3) -0.001(3) 0.023(4)
C7 0.020(3) 0.057(5) 0.047(3) -0.006(3) 0.001(2) 0.006(3)
C8 0.029(3) 0.051(4) 0.038(3) 0.001(3) 0.008(2) -0.005(3)
C9 0.057(4) 0.067(5) 0.039(3) 0.001(3) 0.009(3) 0.007(4)
C10 0.041(4) 0.054(5) 0.049(4) 0.012(3) 0.012(3) -0.008(4)
C11 0.052(4) 0.056(4) 0.030(3) -0.002(3) -0.010(3) 0.020(3)
C12 0.058(4) 0.048(4) 0.034(3) -0.004(3) -0.015(3) 0.016(3)
C13 0.036(3) 0.028(3) 0.035(3) 0.004(3) -0.004(2) 0.005(3)
C14 0.036(3) 0.027(3) 0.039(3) 0.005(2) -0.004(2) 0.003(3)
C15 0.034(3) 0.032(4) 0.039(3) 0.006(2) -0.004(2) 0.003(3)
C16 0.044(4) 0.041(4) 0.036(3) 0.000(3) -0.001(3) 0.002(3)
C17 0.045(4) 0.032(4) 0.052(4) -0.004(3) 0.009(3) 0.006(3)
C18 0.034(3) 0.031(4) 0.057(4) 0.004(3) -0.005(3) 0.005(3)
C19 0.045(4) 0.036(4) 0.040(3) 0.003(3) -0.007(3) 0.005(3)
N1 0.038(3) 0.037(3) 0.030(2) -0.002(2) -0.003(2) 0.006(2)
N2 0.041(3) 0.036(3) 0.029(2) -0.004(2) -0.004(2) 0.006(2)
O1 0.059(3) 0.055(3) 0.038(2) -0.010(2) -0.016(2) 0.023(2)
Cl1 0.0461(9) 0.0431(10) 0.0497(9) -0.0128(7) -0.0174(7) 0.0017(8)
Cl2 0.0514(9) 0.0446(10) 0.0359(7) -0.0062(6) -0.0108(6) -0.0075(8)
Ru1 0.0263(2) 0.0284(3) 0.0256(2) -0.0008(2) -0.00181(15) 0.0003(2)

loop_
_atom_type_symbol
_atom_type_description
_atom_type_scat_dispersion_real
_atom_type_scat_dispersion_imag
_atom_type_scat_source
C C 0.0033 0.0016 'International Tables Vol C Tables 4.2.6.8 and 6.1.1.4'
H H 0.0000 0.0000 'International Tables Vol C Tables 4.2.6.8 and 6.1.1.4'
N N 0.0061 0.0033 'International Tables Vol C Tables 4.2.6.8 and 6.1.1.4'
O O 0.0106 0.0060 'International Tables Vol C Tables 4.2.6.8 and 6.1.1.4'
Cl Cl 0.1484 0.1585 'International Tables Vol C Tables 4.2.6.8 and 6.1.1.4'
Ru Ru -1.2594 0.8363 'International Tables Vol C Tables 4.2.6.8 and 6.1.1.4'

loop_
_geom_angle_atom_site_label_1
_geom_angle_atom_site_label_2
_geom_angle_atom_site_label_3
_geom_angle
C2 C1 Ru1 74.5(3)
C2 C1 H1A 118(4)
Ru1 C1 H1A 122(4)
C2 C1 H1B 122(4)
Ru1 C1 H1B 101(4)
H1A C1 H1B 113(5)
C1 C2 C4 115.9(5)
C1 C2 C3 120.2(6)
C4 C2 C3 123.7(5)
C1 C2 Ru1 69.5(3)
C4 C2 Ru1 70.6(3)
C3 C2 Ru1 125.0(4)
C2 C3 H3A 109.5
C2 C3 H3B 109.5
H3A C3 H3B 109.5
C2 C3 H3C 109.5
H3A C3 H3C 109.5
H3B C3 H3C 109.5
C2 C4 C5 125.2(5)
C2 C4 Ru1 73.3(3)
C5 C4 Ru1 118.1(4)
C2 C4 H4 111.6
C5 C4 H4 111.6
Ru1 C4 H4 111.6
C4 C5 C6 105.3(5)
C4 C5 H5A 110.7
C6 C5 H5A 110.7
C4 C5 H5B 110.7
C6 C5 H5B 110.7
H5A C5 H5B 108.8
C5 C6 C7 106.1(5)
C5 C6 H6A 110.5
C7 C6 H6A 110.5
C5 C6 H6B 110.5
C7 C6 H6B 110.5
H6A C6 H6B 108.7
C8 C7 C6 124.9(6)
C8 C7 Ru1 74.1(3)
C6 C7 Ru1 117.7(4)
C8 C7 H7 111.7
C6 C7 H7 111.7
Ru1 C7 H7 111.7
C10 C8 C7 116.2(5)
C10 C8 C9 120.6(5)
C7 C8 C9 122.8(6)
C10 C8 Ru1 69.6(3)
C7 C8 Ru1 70.0(3)
C9 C8 Ru1 125.7(4)
C8 C9 H9A 109.5
C8 C9 H9B 109.5
H9A C9 H9B 109.5
C8 C9 H9C 109.5
H9A C9 H9C 109.5
H9B C9 H9C 109.5
C8 C10 Ru1 74.4(3)
C8 C10 H10B 118(3)
Ru1 C10 H10B 118(3)
C8 C10 H10A 122(5)
Ru1 C10 H10A 110(4)
H10B C10 H10A 109(5)
N1 C11 C12 111.0(5)
N1 C11 H11 124.5
C12 C11 H11 124.5
C11 C12 C13 106.6(5)
C11 C12 H12 126.7
C13 C12 H12 126.7
N2 C13 C12 105.4(5)
N2 C13 C14 123.1(4)
C12 C13 C14 131.4(5)
C19 C14 C15 116.8(5)
C19 C14 C13 119.4(5)
C15 C14 C13 123.6(5)
O1 C15 C16 121.3(5)
O1 C15 C14 117.0(5)
C16 C15 C14 121.8(5)
C17 C16 C15 119.3(5)
C17 C16 H16 120.3
C15 C16 H16 120.3
C16 C17 C18 120.2(6)
C16 C17 H17 119.9
C18 C17 H17 119.9
C19 C18 C17 119.9(5)
C19 C18 H18 120.0
C17 C18 H18 120.0
C18 C19 C14 122.0(5)
C18 C19 H19 119.0
C14 C19 H19 119.0
C11 N1 N2 103.9(5)
C11 N1 Ru1 134.1(4)
N2 N1 Ru1 121.3(3)
C13 N2 N1 113.0(4)
C13 N2 H2 123.5
N1 N2 H2 123.5
C15 O1 H1 109.5
N1 Ru1 C1 81.0(2)
N1 Ru1 C10 81.2(2)
C1 Ru1 C10 162.2(3)
N1 Ru1 C7 144.7(2)
C1 Ru1 C7 133.3(2)
C10 Ru1 C7 64.2(2)
N1 Ru1 C4 144.24(19)
C1 Ru1 C4 64.1(2)
C10 Ru1 C4 133.6(2)
C7 Ru1 C4 71.1(2)
N1 Ru1 C2 114.25(18)
C1 Ru1 C2 36.1(2)
C10 Ru1 C2 158.8(2)
C7 Ru1 C2 97.9(2)
C4 Ru1 C2 36.10(19)
N1 Ru1 C8 114.2(2)
C1 Ru1 C8 159.9(2)
C10 Ru1 C8 36.0(2)
C7 Ru1 C8 35.9(2)
C4 Ru1 C8 98.3(2)
C2 Ru1 C8 131.5(2)
N1 Ru1 Cl1 85.26(12)
C1 Ru1 Cl1 93.88(18)
C10 Ru1 Cl1 83.8(2)
C7 Ru1 Cl1 84.35(16)
C4 Ru1 Cl1 103.95(15)
C2 Ru1 Cl1 83.22(15)
C8 Ru1 Cl1 100.16(15)
N1 Ru1 Cl2 86.35(12)
C1 Ru1 Cl2 83.83(18)
C10 Ru1 Cl2 95.90(19)
C7 Ru1 Cl2 103.15(16)
C4 Ru1 Cl2 82.41(15)
C2 Ru1 Cl2 99.37(15)
C8 Ru1 Cl2 84.20(15)
Cl1 Ru1 Cl2 171.56(6)

loop_
_geom_bond_atom_site_label_1
_geom_bond_atom_site_label_2
_geom_bond_distance
C1 C2 1.402(8)
C1 Ru1 2.231(6)
C1 H1A 0.96(2)
C1 H1B 0.98(2)
C2 C4 1.412(8)
C2 C3 1.518(8)
C2 Ru1 2.295(5)
C3 H3A 0.9600
C3 H3B 0.9600
C3 H3C 0.9600
C4 C5 1.509(8)
C4 Ru1 2.261(6)
C4 H4 0.9800
C5 C6 1.509(8)
C5 H5A 0.9700
C5 H5B 0.9700
C6 C7 1.516(9)
C6 H6A 0.9700
C6 H6B 0.9700
C7 C8 1.402(8)
C7 Ru1 2.245(5)
C7 H7 0.9800
C8 C10 1.400(9)
C8 C9 1.490(8)
C8 Ru1 2.297(5)
C9 H9A 0.9600
C9 H9B 0.9600
C9 H9C 0.9600
C10 Ru1 2.236(6)
C10 H10B 0.947(19)
C10 H10A 0.96(2)
C11 N1 1.337(7)
C11 C12 1.369(8)
C11 H11 0.9300
C12 C13 1.371(7)
C12 H12 0.9300
C13 N2 1.336(7)
C13 C14 1.466(8)
C14 C19 1.392(7)
C14 C15 1.402(7)
C15 O1 1.379(6)
C15 C16 1.379(8)
C16 C17 1.368(8)
C16 H16 0.9300
C17 C18 1.394(8)
C17 H17 0.9300
C18 C19 1.354(8)
C18 H18 0.9300
C19 H19 0.9300
N1 N2 1.351(6)
N1 Ru1 2.160(5)
N2 H2 0.8600
O1 H1 0.8200
Cl1 Ru1 2.4197(14)
Cl2 Ru1 2.4243(14)

loop_
_geom_torsion_atom_site_label_1
_geom_torsion_atom_site_label_2
_geom_torsion_atom_site_label_3
_geom_torsion_atom_site_label_4
_geom_torsion
Ru1 C1 C2 C4 54.9(5)
Ru1 C1 C2 C3 -119.4(5)
C1 C2 C4 C5 -167.3(6)
C3 C2 C4 C5 6.8(10)
Ru1 C2 C4 C5 -113.0(6)
C1 C2 C4 Ru1 -54.3(5)
C3 C2 C4 Ru1 119.8(6)
C2 C4 C5 C6 128.7(6)
Ru1 C4 C5 C6 40.0(6)
C4 C5 C6 C7 -48.7(7)
C5 C6 C7 C8 130.9(6)
C5 C6 C7 Ru1 41.6(6)
C6 C7 C8 C10 -166.6(6)
Ru1 C7 C8 C10 -53.7(5)
C6 C7 C8 C9 7.3(9)
Ru1 C7 C8 C9 120.3(6)
C6 C7 C8 Ru1 -112.9(6)
C7 C8 C10 Ru1 53.8(5)
C9 C8 C10 Ru1 -120.2(5)
N1 C11 C12 C13 0.0(8)
C11 C12 C13 N2 -0.4(7)
C11 C12 C13 C14 174.4(6)
N2 C13 C14 C19 177.3(5)
C12 C13 C14 C19 3.3(10)
N2 C13 C14 C15 1.1(9)
C12 C13 C14 C15 -173.0(6)
C19 C14 C15 O1 178.7(5)
C13 C14 C15 O1 -4.9(8)
C19 C14 C15 C16 -1.2(9)
C13 C14 C15 C16 175.1(5)
O1 C15 C16 C17 -179.4(5)
C14 C15 C16 C17 0.5(9)
C15 C16 C17 C18 0.7(9)
C16 C17 C18 C19 -1.2(9)
C17 C18 C19 C14 0.5(9)
C15 C14 C19 C18 0.7(9)
C13 C14 C19 C18 -175.9(6)
C12 C11 N1 N2 0.4(7)
C12 C11 N1 Ru1 -170.1(4)
C12 C13 N2 N1 0.8(7)
C14 C13 N2 N1 -174.6(5)
C11 N1 N2 C13 -0.7(6)
Ru1 N1 N2 C13 171.3(4)
C11 N1 Ru1 C1 101.3(6)
N2 N1 Ru1 C1 -67.9(4)
C11 N1 Ru1 C10 -79.6(6)
N2 N1 Ru1 C10 111.2(4)
C11 N1 Ru1 C7 -90.7(7)
N2 N1 Ru1 C7 100.1(5)
C11 N1 Ru1 C4 88.6(6)
N2 N1 Ru1 C4 -80.6(5)
C11 N1 Ru1 C2 115.6(6)
N2 N1 Ru1 C2 -53.6(5)
C11 N1 Ru1 C8 -65.0(6)
N2 N1 Ru1 C8 125.8(4)
C11 N1 Ru1 Cl1 -164.0(6)
N2 N1 Ru1 Cl1 26.8(4)
C11 N1 Ru1 Cl2 17.0(6)
N2 N1 Ru1 Cl2 -152.2(4)
C2 C1 Ru1 N1 157.5(4)
C2 C1 Ru1 C10 154.7(7)
C2 C1 Ru1 C7 -13.0(5)
C2 C1 Ru1 C4 -30.7(3)
C2 C1 Ru1 C8 -61.6(8)
C2 C1 Ru1 Cl1 72.9(4)
C2 C1 Ru1 Cl2 -115.3(4)
C8 C10 Ru1 N1 157.0(4)
C8 C10 Ru1 C1 159.8(7)
C8 C10 Ru1 C7 -30.2(3)
C8 C10 Ru1 C4 -13.5(5)
C8 C10 Ru1 C2 -64.4(8)
C8 C10 Ru1 Cl1 -116.9(4)
C8 C10 Ru1 Cl2 71.6(4)
C8 C7 Ru1 N1 42.4(5)
C6 C7 Ru1 N1 163.9(3)
C8 C7 Ru1 C1 -154.0(4)
C6 C7 Ru1 C1 -32.5(6)
C8 C7 Ru1 C10 30.2(4)
C6 C7 Ru1 C10 151.6(5)
C8 C7 Ru1 C4 -137.2(4)
C6 C7 Ru1 C4 -15.7(4)
C8 C7 Ru1 C2 -161.7(4)
C6 C7 Ru1 C2 -40.2(5)
C6 C7 Ru1 C8 121.5(6)
C8 C7 Ru1 Cl1 116.0(4)
C6 C7 Ru1 Cl1 -122.5(4)
C8 C7 Ru1 Cl2 -60.1(4)
C6 C7 Ru1 Cl2 61.4(4)
C2 C4 Ru1 N1 44.7(5)
C5 C4 Ru1 N1 166.1(3)
C2 C4 Ru1 C1 30.7(3)
C5 C4 Ru1 C1 152.2(5)
C2 C4 Ru1 C10 -151.6(4)
C5 C4 Ru1 C10 -30.1(6)
C2 C4 Ru1 C7 -135.8(4)
C5 C4 Ru1 C7 -14.3(4)
C5 C4 Ru1 C2 121.5(6)
C2 C4 Ru1 C8 -159.5(3)
C5 C4 Ru1 C8 -38.1(4)
C2 C4 Ru1 Cl1 -56.8(3)
C5 C4 Ru1 Cl1 64.7(4)
C2 C4 Ru1 Cl2 117.5(3)
C5 C4 Ru1 Cl2 -121.0(4)
C1 C2 Ru1 N1 -24.5(4)
C4 C2 Ru1 N1 -153.2(3)
C3 C2 Ru1 N1 88.7(5)
C4 C2 Ru1 C1 -128.7(5)
C3 C2 Ru1 C1 113.2(7)
C1 C2 Ru1 C10 -158.7(7)
C4 C2 Ru1 C10 72.6(8)
C3 C2 Ru1 C10 -45.5(9)
C1 C2 Ru1 C7 170.5(4)
C4 C2 Ru1 C7 41.8(4)
C3 C2 Ru1 C7 -76.3(5)
C1 C2 Ru1 C4 128.7(5)
C3 C2 Ru1 C4 -118.1(7)
C1 C2 Ru1 C8 156.2(4)
C4 C2 Ru1 C8 27.5(5)
C3 C2 Ru1 C8 -90.6(6)
C1 C2 Ru1 Cl1 -106.2(4)
C4 C2 Ru1 Cl1 125.1(3)
C3 C2 Ru1 Cl1 7.0(5)
C1 C2 Ru1 Cl2 65.7(4)
C4 C2 Ru1 Cl2 -63.0(3)
C3 C2 Ru1 Cl2 178.9(5)
C10 C8 Ru1 N1 -25.1(4)
C7 C8 Ru1 N1 -154.7(4)
C9 C8 Ru1 N1 88.7(6)
C10 C8 Ru1 C1 -162.0(6)
C7 C8 Ru1 C1 68.4(7)
C9 C8 Ru1 C1 -48.3(9)
C7 C8 Ru1 C10 -129.6(6)
C9 C8 Ru1 C10 113.7(7)
C10 C8 Ru1 C7 129.6(6)
C9 C8 Ru1 C7 -116.7(7)
C10 C8 Ru1 C4 170.2(4)
C7 C8 Ru1 C4 40.6(4)
C9 C8 Ru1 C4 -76.1(5)
C10 C8 Ru1 C2 154.2(4)
C7 C8 Ru1 C2 24.6(5)
C9 C8 Ru1 C2 -92.1(6)
C10 C8 Ru1 Cl1 64.3(4)
C7 C8 Ru1 Cl1 -65.3(4)
C9 C8 Ru1 Cl1 178.0(5)
C10 C8 Ru1 Cl2 -108.4(4)
C7 C8 Ru1 Cl2 122.0(4)
C9 C8 Ru1 Cl2 5.3(5)
